data_7111456
loop_
_publ_author_name
'Gonnade, Rajesh G.'
'Bhadbhade, Mohan M.'
'Shashidhar, Mysore S.'

_publ_section_title
;
 Capturing a metastable chiral polymorph of an achiral
 molecule?hexa-O-benzoyl-myo-inositol
;
_journal_issue 22
_journal_name_full 'Chemical Communications'
_journal_page_first 2530
_journal_page_last 2531
_journal_paper_doi 10.1039/b410051d
_journal_year 2004
_chemical_formula_moiety 'C48 H36 O12'
_chemical_formula_sum 'C48 H36 O12'
_chemical_formula_weight 804.77
_chemical_name_common Hexa-O-benzoyl-myo-inositol
_chemical_name_systematic Hexa-O-benzoyl-myo-inositol
_space_group_IT_number 169
_symmetry_cell_setting hexagonal
_symmetry_space_group_name_Hall 'P 61'
_symmetry_space_group_name_H-M 'P 61'
_atom_sites_solution_hydrogens geom
_atom_sites_solution_primary direct
_atom_sites_solution_secondary difmap
_audit_creation_method SHELXL-97
_cell_angle_alpha 90.00
_cell_angle_beta 90.00
_cell_angle_gamma 120.00
_cell_formula_units_Z 6
_cell_length_a 13.9840(7)
_cell_length_b 13.9840(7)
_cell_length_c 36.504(3)
_cell_measurement_reflns_used 3138
_cell_measurement_temperature 133(2)
_cell_measurement_theta_max 18.113
_cell_measurement_theta_min 2.373
_cell_volume 6182.1(7)
_computing_cell_refinement 'BRUKER SAINT'
_computing_data_collection 'BRUKER SMART'
_computing_data_reduction 'BRUKER SAINT'
_computing_molecular_graphics 'SHELXTL, Ortep32, mercury 1.2.1'
_computing_publication_material 'SHELXTL, PLATON'
_computing_structure_refinement 'SHELXL-97 (Sheldrick, 1997)'
_computing_structure_solution 'SHELXS-97 (Sheldrick, 1990)'
_diffrn_ambient_temperature 133(2)
_diffrn_measured_fraction_theta_full 0.999
_diffrn_measured_fraction_theta_max 0.999
_diffrn_measurement_device 'Bruker Smart APEX'
_diffrn_measurement_device_type 'CCD Area Detector'
_diffrn_measurement_method 'Phi and Omega Scan'
_diffrn_radiation_monochromator graphite
_diffrn_radiation_source 'fine-focus sealed tube'
_diffrn_radiation_type MoK\a
_diffrn_radiation_wavelength 0.71073
_diffrn_reflns_av_R_equivalents 0.0732
_diffrn_reflns_av_sigmaI/netI 0.0721
_diffrn_reflns_limit_h_max 10
_diffrn_reflns_limit_h_min -16
_diffrn_reflns_limit_k_max 16
_diffrn_reflns_limit_k_min -15
_diffrn_reflns_limit_l_max 42
_diffrn_reflns_limit_l_min -43
_diffrn_reflns_number 31322
_diffrn_reflns_theta_full 25.00
_diffrn_reflns_theta_max 25.00
_diffrn_reflns_theta_min 1.77
_exptl_absorpt_coefficient_mu 0.094
_exptl_absorpt_correction_T_max 0.9944
_exptl_absorpt_correction_T_min 0.9340
_exptl_absorpt_correction_type multi-scan
_exptl_absorpt_process_details 'bruker sadabs'
_exptl_crystal_colour colourless
_exptl_crystal_density_diffrn 1.297
_exptl_crystal_density_method 'not measured'
_exptl_crystal_description needle
_exptl_crystal_F_000 2520
_exptl_crystal_size_max 0.74
_exptl_crystal_size_mid 0.08
_exptl_crystal_size_min 0.06
_refine_diff_density_max 0.273
_refine_diff_density_min -0.184
_refine_diff_density_rms 0.042
_refine_ls_abs_structure_details 'Flack H D (1983), Acta Cryst. A39, 876-881'
_refine_ls_abs_structure_Flack -0.4(11)
_refine_ls_extinction_method none
_refine_ls_goodness_of_fit_ref 1.056
_refine_ls_hydrogen_treatment mixed
_refine_ls_matrix_type full
_refine_ls_number_parameters 583
_refine_ls_number_reflns 7233
_refine_ls_number_restraints 67
_refine_ls_restrained_S_all 1.052
_refine_ls_R_factor_all 0.0977
_refine_ls_R_factor_gt 0.0657
_refine_ls_shift/su_max 0.000
_refine_ls_shift/su_mean 0.000
_refine_ls_structure_factor_coef Fsqd
_refine_ls_weighting_details 'calc w==1/[\s^2^(Fo^2^)+(0.0443P)^2^+1.8264P] where P==(Fo^2^+2Fc^2^)/3'
_refine_ls_weighting_scheme calc
_refine_ls_wR_factor_gt 0.1132
_refine_ls_wR_factor_ref 0.1222
_reflns_number_gt 5192
_reflns_number_total 7233
_reflns_threshold_expression >2sigma(I)
_cod_data_source_file b410051dsup1.cif
_cod_data_source_block FORMI
_cod_depositor_comments
;
The following automatic conversions were performed:

'_symmetry_cell_setting' value 'Hexagonal ' changed to 'hexagonal'
according to /home/saulius/struct/CIF-dictionaries/cif_core.dic
dictionary named 'cif_core.dic' version 2.4.2 from 2011-04-26.

Automatic conversion script
Id: cif_fix_values 1891 2012-01-12 08:04:46Z andrius 
;
_cod_original_sg_symbol_H-M P6(1)
_cod_database_code 7111456

loop_
_symmetry_equiv_pos_as_xyz
'x, y, z'
'-y, x-y, z+1/3'
'-x+y, -x, z+2/3'
'-x, -y, z+1/2'
'y, -x+y, z+5/6'
'x-y, x, z+1/6'

loop_
_atom_site_label
_atom_site_type_symbol
_atom_site_fract_x
_atom_site_fract_y
_atom_site_fract_z
_atom_site_U_iso_or_equiv
_atom_site_adp_type
_atom_site_occupancy
_atom_site_symmetry_multiplicity
_atom_site_calc_flag
_atom_site_refinement_flags
_atom_site_disorder_assembly
_atom_site_disorder_group
O1 O 0.9757(2) 1.0639(2) 0.07595(7) 0.0384(7) Uani 1 1 d . A .
O2 O 1.0537(2) 0.9168(2) 0.06222(6) 0.0379(7) Uani 1 1 d . . .
O3 O 1.0488(2) 0.7778(2) 0.11603(7) 0.0376(7) Uani 1 1 d . A .
O4 O 0.8179(2) 0.6312(2) 0.11932(6) 0.0331(6) Uani 1 1 d . . .
O5 O 0.69634(19) 0.6830(2) 0.07181(7) 0.0328(6) Uani 1 1 d . A .
O6 O 0.7492(2) 0.9106(2) 0.07692(7) 0.0325(6) Uani 1 1 d . . .
O7 O 0.9607(3) 1.1527(2) 0.12404(8) 0.0727(11) Uani 1 1 d . A .
O9 O 1.1230(2) 0.8596(3) 0.16909(7) 0.0513(8) Uani 1 1 d . A .
O10 O 0.8738(3) 0.5457(2) 0.08013(8) 0.0531(8) Uani 1 1 d . . .
O11 O 0.5652(2) 0.6834(2) 0.10678(8) 0.0495(8) Uani 1 1 d . A .
O12 O 0.7863(2) 0.9770(2) 0.01920(6) 0.0368(7) Uani 1 1 d . . .
C1 C 0.9336(3) 0.9634(3) 0.09581(10) 0.0322(9) Uani 1 1 d . . .
H1 H 0.9127 0.9737 0.1205 0.039 Uiso 1 1 calc R A .
C2 C 1.0199(3) 0.9291(3) 0.09853(10) 0.0348(9) Uani 1 1 d . A .
H2 H 1.0839 0.9844 0.1123 0.042 Uiso 1 1 calc R . .
C3 C 0.9716(3) 0.8179(3) 0.11717(10) 0.0302(9) Uani 1 1 d . . .
H3 H 0.9538 0.8244 0.1427 0.036 Uiso 1 1 calc R A .
C4 C 0.8692(3) 0.7311(3) 0.09783(10) 0.0296(9) Uani 1 1 d . A .
H4 H 0.8889 0.7160 0.0736 0.036 Uiso 1 1 calc R . .
C5 C 0.7829(3) 0.7661(3) 0.09401(10) 0.0295(9) Uani 1 1 d . . .
H5 H 0.7538 0.7688 0.1182 0.035 Uiso 1 1 calc R A .
C6 C 0.8312(3) 0.8773(3) 0.07566(10) 0.0300(9) Uani 1 1 d . A .
H6 H 0.8497 0.8717 0.0501 0.036 Uiso 1 1 calc R . .
C7 C 0.9771(3) 1.1499(3) 0.09215(11) 0.0340(9) Uani 1 1 d . . .
C8 C 0.9944(3) 1.2370(3) 0.06488(11) 0.0359(10) Uani 1 1 d . A .
C9 C 1.0112(3) 1.2265(3) 0.02831(11) 0.0408(10) Uani 1 1 d . . .
H9 H 1.0194 1.1678 0.0204 0.049 Uiso 1 1 calc R A .
C10 C 1.0160(4) 1.3025(4) 0.00342(12) 0.0491(11) Uani 1 1 d . A .
H10 H 1.0279 1.2956 -0.0213 0.059 Uiso 1 1 calc R . .
C11 C 1.0033(3) 1.3882(4) 0.01521(14) 0.0514(12) Uani 1 1 d . . .
H11 H 1.0042 1.4383 -0.0017 0.062 Uiso 1 1 calc R A .
C12 C 0.9894(4) 1.4010(4) 0.05084(15) 0.0570(13) Uani 1 1 d . A .
H12 H 0.9830 1.4609 0.0585 0.068 Uiso 1 1 calc R . .
C13 C 0.9847(4) 1.3253(3) 0.07622(13) 0.0533(12) Uani 1 1 d . . .
H13 H 0.9749 1.3342 0.1009 0.064 Uiso 1 1 calc R A .
C14 C 1.1519(9) 1.0031(17) 0.0502(3) 0.081(4) Uani 0.60 1 d P A 1
O8 O 1.1945(8) 1.0926(9) 0.0653(2) 0.138(4) Uani 0.60 1 d P A 1
C15 C 1.1944(4) 0.9868(5) 0.01798(13) 0.062(3) Uani 0.60 1 d PGDU A 1
C16 C 1.1486(6) 0.8815(5) 0.00300(16) 0.060(3) Uani 0.60 1 d PGDU A 1
H16 H 1.0903 0.8219 0.0148 0.072 Uiso 0.60 1 calc PR A 1
C17 C 1.1899(7) 0.8654(7) -0.02960(17) 0.097(3) Uani 0.60 1 d PGDU A 1
H17 H 1.1593 0.7950 -0.0396 0.116 Uiso 0.60 1 calc PR A 1
C18 C 1.2771(6) 0.9544(9) -0.04722(14) 0.117(5) Uani 0.60 1 d PGDU A 1
H18 H 1.3047 0.9436 -0.0690 0.141 Uiso 0.60 1 calc PR A 1
C19 C 1.3229(5) 1.0596(8) -0.03223(17) 0.110(4) Uani 0.60 1 d PGDU A 1
H19 H 1.3812 1.1192 -0.0440 0.132 Uiso 0.60 1 calc PR A 1
C20 C 1.2816(5) 1.0758(5) 0.00037(17) 0.093(3) Uani 0.60 1 d PGDU A 1
H20 H 1.3122 1.1462 0.0104 0.112 Uiso 0.60 1 calc PR A 1
C14' C 1.1569(6) 0.9618(7) 0.05249(14) 0.085(11) Uani 0.40 1 d PR A 2
O8' O 1.2296(7) 1.0334(8) 0.07189(15) 0.116(6) Uani 0.40 1 d PR A 2
C15' C 1.1693(7) 0.9180(9) 0.0145(2) 0.062(5) Uani 0.40 1 d PGDU A 2
C16' C 1.0967(7) 0.8104(8) 0.0034(3) 0.064(4) Uani 0.40 1 d PGDU A 2
H16' H 1.0333 0.7663 0.0170 0.076 Uiso 0.40 1 calc PR A 2
C17' C 1.1189(9) 0.7686(8) -0.0280(3) 0.093(5) Uani 0.40 1 d PGDU A 2
H17' H 1.0703 0.6966 -0.0355 0.111 Uiso 0.40 1 calc PR A 2
C18' C 1.2136(10) 0.8345(11) -0.0483(2) 0.100(5) Uani 0.40 1 d PGDU A 2
H18' H 1.2284 0.8066 -0.0693 0.120 Uiso 0.40 1 calc PR A 2
C19' C 1.2862(8) 0.9421(11) -0.0372(3) 0.100(5) Uani 0.40 1 d PGDU A 2
H19' H 1.3496 0.9862 -0.0508 0.120 Uiso 0.40 1 calc PR A 2
C20' C 1.2640(8) 0.9839(8) -0.0058(3) 0.098(5) Uani 0.40 1 d PGDU A 2
H20' H 1.3126 1.0559 0.0016 0.117 Uiso 0.40 1 calc PR A 2
C21 C 1.1202(3) 0.8039(3) 0.14397(10) 0.0338(9) Uani 1 1 d . . .
C22 C 1.1927(3) 0.7567(3) 0.13885(10) 0.0339(9) Uani 1 1 d . A .
C23 C 1.1758(4) 0.6825(4) 0.11096(12) 0.0506(12) Uani 1 1 d . . .
H23 H 1.1181 0.6622 0.0944 0.061 Uiso 1 1 calc R A .
C24 C 1.2447(4) 0.6391(4) 0.10785(13) 0.0561(12) Uani 1 1 d . A .
H24 H 1.2333 0.5889 0.0893 0.067 Uiso 1 1 calc R . .
C25 C 1.3300(4) 0.6697(4) 0.13198(14) 0.0574(13) Uani 1 1 d . . .
H25 H 1.3768 0.6408 0.1294 0.069 Uiso 1 1 calc R A .
C26 C 1.3473(4) 0.7418(4) 0.15968(13) 0.0530(13) Uani 1 1 d . A .
H26 H 1.4048 0.7610 0.1762 0.064 Uiso 1 1 calc R . .
C27 C 1.2794(3) 0.7864(3) 0.16316(11) 0.0428(11) Uani 1 1 d . . .
H27 H 1.2917 0.8365 0.1818 0.051 Uiso 1 1 calc R A .
C28 C 0.8197(4) 0.5428(3) 0.10606(11) 0.0374(10) Uani 1 1 d . . .
C29 C 0.7458(3) 0.4415(3) 0.12701(11) 0.0399(10) Uani 1 1 d . . .
C30 C 0.6869(4) 0.4432(4) 0.15700(13) 0.0525(12) Uani 1 1 d . . .
H30 H 0.6945 0.5099 0.1649 0.063 Uiso 1 1 calc R . .
C31 C 0.6169(5) 0.3475(4) 0.17525(15) 0.0746(17) Uani 1 1 d . . .
H31 H 0.5773 0.3493 0.1954 0.090 Uiso 1 1 calc R . .
C32 C 0.6054(5) 0.2484(5) 0.16355(17) 0.0817(17) Uani 1 1 d . . .
H32 H 0.5581 0.1834 0.1759 0.098 Uiso 1 1 calc R . .
C33 C 0.6646(5) 0.2460(4) 0.13335(15) 0.0659(15) Uani 1 1 d . . .
H33 H 0.6569 0.1793 0.1254 0.079 Uiso 1 1 calc R . .
C34 C 0.7339(4) 0.3416(4) 0.11527(12) 0.0508(12) Uani 1 1 d . . .
H34 H 0.7733 0.3397 0.0950 0.061 Uiso 1 1 calc R . .
C35 C 0.5910(3) 0.6446(3) 0.08181(11) 0.0345(9) Uani 1 1 d . . .
C36 C 0.5112(3) 0.5517(3) 0.05926(10) 0.0387(10) Uani 1 1 d . A .
C37 C 0.4060(4) 0.5280(4) 0.05610(15) 0.0701(15) Uani 1 1 d . . .
H37 H 0.3852 0.5738 0.0678 0.084 Uiso 1 1 calc R A .
C38 C 0.3273(4) 0.4399(5) 0.03657(17) 0.0742(16) Uani 1 1 d . A .
H38 H 0.2554 0.4271 0.0351 0.089 Uiso 1 1 calc R . .
C39 C 0.3551(4) 0.3740(5) 0.02000(13) 0.084(2) Uani 1 1 d . . .
H39 H 0.3028 0.3155 0.0061 0.101 Uiso 1 1 calc R A .
C40 C 0.4632(5) 0.3900(6) 0.02292(16) 0.109(3) Uani 1 1 d . A .
H40 H 0.4811 0.3404 0.0124 0.131 Uiso 1 1 calc R . .
C41 C 0.5412(4) 0.4814(5) 0.04192(15) 0.0838(19) Uani 1 1 d . . .
H41 H 0.6138 0.4962 0.0432 0.101 Uiso 1 1 calc R A .
C42 C 0.7339(3) 0.9582(3) 0.04693(11) 0.0310(9) Uani 1 1 d . . .
C43 C 0.6446(3) 0.9847(3) 0.05309(10) 0.0331(9) Uani 1 1 d . . .
C44 C 0.6401(4) 1.0616(4) 0.03066(11) 0.0470(11) Uani 1 1 d . . .
H44 H 0.6948 1.0990 0.0132 0.056 Uiso 1 1 calc R . .
C45 C 0.5541(4) 1.0835(4) 0.03404(13) 0.0624(14) Uani 1 1 d . . .
H45 H 0.5498 1.1336 0.0183 0.075 Uiso 1 1 calc R . .
C46 C 0.4746(4) 1.0306(4) 0.06083(13) 0.0557(13) Uani 1 1 d . . .
H46 H 0.4182 1.0469 0.0635 0.067 Uiso 1 1 calc R . .
C47 C 0.4786(3) 0.9542(3) 0.08349(11) 0.0452(11) Uani 1 1 d . . .
H47 H 0.4247 0.9184 0.1013 0.054 Uiso 1 1 calc R . .
C48 C 0.5640(3) 0.9307(3) 0.07963(11) 0.0375(10) Uani 1 1 d . . .
H48 H 0.5669 0.8788 0.0948 0.045 Uiso 1 1 calc R . .

loop_
_atom_site_aniso_label
_atom_site_aniso_U_11
_atom_site_aniso_U_22
_atom_site_aniso_U_33
_atom_site_aniso_U_23
_atom_site_aniso_U_13
_atom_site_aniso_U_12
O1 0.0532(18) 0.0283(15) 0.0333(15) -0.0018(13) 0.0050(13) 0.0200(13)
O2 0.0337(16) 0.0564(19) 0.0240(14) 0.0048(12) 0.0022(12) 0.0228(15)
O3 0.0354(15) 0.0558(18) 0.0307(15) -0.0118(13) -0.0082(12) 0.0297(14)
O4 0.0403(15) 0.0316(15) 0.0319(15) -0.0022(12) 0.0004(12) 0.0214(13)
O5 0.0242(14) 0.0370(15) 0.0329(15) -0.0018(12) -0.0015(12) 0.0120(12)
O6 0.0400(15) 0.0433(16) 0.0284(14) 0.0036(13) 0.0059(12) 0.0314(14)
O7 0.137(3) 0.0435(19) 0.0361(19) -0.0015(15) 0.024(2) 0.044(2)
O9 0.057(2) 0.078(2) 0.0337(18) -0.0093(16) -0.0078(14) 0.0446(18)
O10 0.086(2) 0.0524(19) 0.0420(18) 0.0002(15) 0.0124(17) 0.0500(18)
O11 0.0353(17) 0.057(2) 0.059(2) -0.0068(16) 0.0049(15) 0.0250(15)
O12 0.0466(17) 0.0454(17) 0.0226(15) 0.0026(12) 0.0031(13) 0.0262(14)
C1 0.043(2) 0.029(2) 0.026(2) 0.0018(17) 0.0073(18) 0.019(2)
C2 0.032(2) 0.041(2) 0.024(2) -0.0048(18) 0.0003(17) 0.0133(19)
C3 0.030(2) 0.044(2) 0.023(2) -0.0056(18) 0.0000(17) 0.0230(19)
C4 0.039(2) 0.027(2) 0.025(2) 0.0006(16) 0.0035(17) 0.0182(19)
C5 0.032(2) 0.035(2) 0.024(2) -0.0014(17) 0.0014(17) 0.0193(19)
C6 0.033(2) 0.041(2) 0.024(2) -0.0004(18) 0.0037(17) 0.0248(19)
C7 0.034(2) 0.031(2) 0.030(2) -0.0085(19) -0.0004(18) 0.0115(18)
C8 0.027(2) 0.032(2) 0.043(3) -0.0041(19) 0.0034(18) 0.0093(18)
C9 0.039(2) 0.030(2) 0.044(3) -0.002(2) 0.004(2) 0.010(2)
C10 0.055(3) 0.040(3) 0.046(3) 0.010(2) 0.007(2) 0.019(2)
C11 0.045(3) 0.045(3) 0.061(3) 0.017(2) 0.008(2) 0.020(2)
C12 0.067(3) 0.040(3) 0.075(4) 0.006(3) 0.023(3) 0.035(3)
C13 0.070(3) 0.041(3) 0.052(3) 0.003(2) 0.023(2) 0.029(2)
C14 0.038(7) 0.102(9) 0.042(7) 0.004(6) -0.002(5) -0.011(7)
O8 0.096(7) 0.125(8) 0.066(5) 0.021(5) 0.010(5) -0.039(6)
C15 0.028(5) 0.105(8) 0.033(5) -0.007(5) -0.003(4) 0.019(5)
C16 0.055(7) 0.106(7) 0.029(5) -0.015(6) -0.003(5) 0.049(6)
C17 0.110(9) 0.174(10) 0.043(6) -0.013(7) 0.013(6) 0.099(8)
C18 0.103(11) 0.241(14) 0.042(6) 0.018(8) 0.021(6) 0.111(11)
C19 0.054(6) 0.203(11) 0.059(7) 0.053(7) 0.026(5) 0.053(8)
C20 0.049(6) 0.124(8) 0.074(7) 0.012(6) 0.018(5) 0.019(6)
C14' 0.047(13) 0.106(19) 0.099(19) 0.004(12) 0.031(11) 0.035(13)
O8' 0.021(5) 0.136(13) 0.151(14) -0.032(10) 0.029(7) 0.009(7)
C15' 0.027(7) 0.116(11) 0.041(8) -0.044(8) 0.001(6) 0.033(7)
C16' 0.058(8) 0.105(10) 0.049(7) -0.028(8) -0.016(6) 0.057(7)
C17' 0.105(11) 0.127(12) 0.051(8) -0.033(8) 0.000(8) 0.062(9)
C18' 0.097(11) 0.189(15) 0.048(9) -0.002(9) 0.008(7) 0.098(10)
C19' 0.068(11) 0.189(14) 0.061(9) 0.020(10) 0.034(8) 0.077(9)
C20' 0.051(8) 0.175(13) 0.059(9) -0.003(9) 0.018(7) 0.050(8)
C21 0.037(2) 0.040(2) 0.022(2) 0.0037(19) 0.0022(19) 0.018(2)
C22 0.028(2) 0.046(2) 0.028(2) 0.0085(19) 0.0044(17) 0.019(2)
C23 0.049(3) 0.080(3) 0.040(3) -0.001(2) -0.004(2) 0.045(3)
C24 0.055(3) 0.076(3) 0.055(3) -0.003(3) 0.002(3) 0.046(3)
C25 0.046(3) 0.080(4) 0.060(3) 0.023(3) 0.016(3) 0.042(3)
C26 0.037(3) 0.074(3) 0.053(3) 0.023(3) 0.003(2) 0.031(3)
C27 0.039(3) 0.051(3) 0.037(2) 0.008(2) 0.001(2) 0.022(2)
C28 0.053(3) 0.045(3) 0.033(2) -0.006(2) -0.008(2) 0.038(2)
C29 0.050(3) 0.040(3) 0.039(2) 0.002(2) -0.001(2) 0.030(2)
C30 0.073(3) 0.035(3) 0.061(3) 0.008(2) 0.010(3) 0.035(3)
C31 0.106(5) 0.060(3) 0.073(4) 0.019(3) 0.034(3) 0.052(3)
C32 0.094(4) 0.054(4) 0.097(5) 0.031(3) 0.027(4) 0.037(3)
C33 0.089(4) 0.037(3) 0.076(4) -0.001(3) -0.003(3) 0.035(3)
C34 0.072(3) 0.046(3) 0.042(3) 0.004(2) 0.002(2) 0.035(3)
C35 0.036(2) 0.041(2) 0.035(2) 0.009(2) 0.001(2) 0.025(2)
C36 0.029(2) 0.050(3) 0.030(2) 0.006(2) 0.0001(18) 0.013(2)
C37 0.046(3) 0.068(4) 0.093(4) -0.014(3) -0.011(3) 0.026(3)
C38 0.041(3) 0.074(4) 0.089(4) -0.004(3) -0.020(3) 0.015(3)
C39 0.046(4) 0.092(5) 0.039(3) -0.012(3) -0.004(3) -0.021(3)
C40 0.065(4) 0.119(5) 0.076(4) -0.051(4) 0.023(3) -0.004(4)
C41 0.047(3) 0.100(4) 0.066(4) -0.035(3) 0.017(3) 0.008(3)
C42 0.041(2) 0.026(2) 0.026(2) 0.0003(17) -0.0017(19) 0.0165(19)
C43 0.039(2) 0.033(2) 0.029(2) 0.0014(18) -0.0012(18) 0.0186(19)
C44 0.056(3) 0.057(3) 0.041(3) 0.019(2) 0.018(2) 0.038(3)
C45 0.077(4) 0.074(4) 0.064(3) 0.036(3) 0.020(3) 0.059(3)
C46 0.052(3) 0.072(3) 0.063(3) 0.018(3) 0.011(2) 0.045(3)
C47 0.046(3) 0.051(3) 0.043(3) 0.013(2) 0.008(2) 0.027(2)
C48 0.041(2) 0.043(2) 0.033(2) 0.0031(19) -0.002(2) 0.024(2)

loop_
_atom_type_symbol
_atom_type_description
_atom_type_scat_dispersion_real
_atom_type_scat_dispersion_imag
_atom_type_scat_source
C C 0.0033 0.0016 'International Tables Vol C Tables 4.2.6.8 and 6.1.1.4'
H H 0.0000 0.0000 'International Tables Vol C Tables 4.2.6.8 and 6.1.1.4'
O O 0.0106 0.0060 'International Tables Vol C Tables 4.2.6.8 and 6.1.1.4'

loop_
_geom_angle_atom_site_label_1
_geom_angle_atom_site_label_2
_geom_angle_atom_site_label_3
_geom_angle
C7 O1 C1 118.6(3)
C14' O2 C14 26.7(11)
C14' O2 C2 122.8(4)
C14 O2 C2 115.6(6)
C21 O3 C3 118.1(3)
C28 O4 C4 117.9(3)
C35 O5 C5 118.8(3)
C42 O6 C6 118.8(3)
O1 C1 C2 110.3(3)
O1 C1 C6 107.3(3)
C2 C1 C6 111.4(3)
O2 C2 C1 109.8(3)
O2 C2 C3 107.2(3)
C1 C2 C3 109.8(3)
O3 C3 C2 110.4(3)
O3 C3 C4 105.4(3)
C2 C3 C4 111.9(3)
O4 C4 C3 109.7(3)
O4 C4 C5 105.7(3)
C3 C4 C5 111.7(3)
O5 C5 C6 110.2(3)
O5 C5 C4 105.9(3)
C6 C5 C4 110.7(3)
O6 C6 C5 107.5(3)
O6 C6 C1 108.3(3)
C5 C6 C1 111.2(3)
O7 C7 O1 123.2(4)
O7 C7 C8 125.4(4)
O1 C7 C8 111.3(3)
C13 C8 C9 119.2(4)
C13 C8 C7 118.9(4)
C9 C8 C7 121.7(4)
C10 C9 C8 120.2(4)
C11 C10 C9 119.5(4)
C12 C11 C10 120.9(4)
C11 C12 C13 120.2(4)
C8 C13 C12 119.9(4)
O8 C14 O2 121.4(11)
O8 C14 C15 121.6(12)
O2 C14 C15 116.7(14)
C14 C15 C16 120.0(9)
C14 C15 C20 120.0(9)
C16 C15 C20 120.0
C15 C16 C17 120.0
C18 C17 C16 120.0
C17 C18 C19 120.0
C20 C19 C18 120.0
C19 C20 C15 120.0
O8' C14' O2 120.0(4)
O8' C14' C15' 128.4(4)
O2 C14' C15' 111.5(6)
C16' C15' C20' 120.0
C16' C15' C14' 121.3(6)
C20' C15' C14' 118.0(6)
C17' C16' C15' 120.0
C16' C17' C18' 120.0
C19' C18' C17' 120.0
C18' C19' C20' 120.0
C19' C20' C15' 120.0
O9 C21 O3 122.6(4)
O9 C21 C22 125.9(4)
O3 C21 C22 111.5(3)
C23 C22 C27 119.4(4)
C23 C22 C21 122.0(3)
C27 C22 C21 118.6(4)
C24 C23 C22 119.6(4)
C25 C24 C23 120.2(5)
C26 C25 C24 120.9(4)
C25 C26 C27 119.8(4)
C26 C27 C22 120.1(4)
O10 C28 O4 123.8(4)
O10 C28 C29 124.5(4)
O4 C28 C29 111.8(4)
C30 C29 C34 119.4(4)
C30 C29 C28 122.0(4)
C34 C29 C28 118.6(4)
C31 C30 C29 120.6(4)
C30 C31 C32 119.8(5)
C31 C32 C33 119.9(5)
C34 C33 C32 120.0(5)
C33 C34 C29 120.3(4)
O11 C35 O5 122.8(4)
O11 C35 C36 123.8(4)
O5 C35 C36 113.5(3)
C37 C36 C41 117.7(4)
C37 C36 C35 121.4(4)
C41 C36 C35 120.8(4)
C36 C37 C38 123.8(5)
C39 C38 C37 118.9(5)
C38 C39 C40 121.4(5)
C41 C40 C39 118.0(6)
C40 C41 C36 120.1(5)
O12 C42 O6 124.1(3)
O12 C42 C43 124.8(3)
O6 C42 C43 111.1(3)
C44 C43 C48 119.9(4)
C44 C43 C42 118.5(3)
C48 C43 C42 121.6(3)
C43 C44 C45 120.2(4)
C46 C45 C44 119.8(4)
C47 C46 C45 120.5(4)
C46 C47 C48 119.6(4)
C43 C48 C47 120.0(4)

loop_
_geom_bond_atom_site_label_1
_geom_bond_atom_site_label_2
_geom_bond_distance
O1 C7 1.331(4)
O1 C1 1.421(4)
O2 C14' 1.302(6)
O2 C14 1.370(13)
O2 C2 1.446(4)
O3 C21 1.344(4)
O3 C3 1.445(4)
O4 C28 1.340(4)
O4 C4 1.442(4)
O5 C35 1.342(4)
O5 C5 1.437(4)
O6 C42 1.353(4)
O6 C6 1.438(4)
O7 C7 1.191(4)
O9 C21 1.191(4)
O10 C28 1.200(5)
O11 C35 1.205(4)
O12 C42 1.200(4)
C1 C2 1.510(5)
C1 C6 1.522(5)
C2 C3 1.511(5)
C3 C4 1.511(5)
C4 C5 1.519(5)
C5 C6 1.507(5)
C7 C8 1.496(5)
C8 C13 1.371(5)
C8 C9 1.377(5)
C9 C10 1.374(6)
C10 C11 1.367(6)
C11 C12 1.340(6)
C12 C13 1.383(6)
C14 O8 1.217(18)
C14 C15 1.388(14)
C15 C16 1.3900
C15 C20 1.3900
C16 C17 1.3900
C17 C18 1.3900
C18 C19 1.3900
C19 C20 1.3900
C14' O8' 1.2331
C14' C15' 1.560(8)
C15' C16' 1.3900
C15' C20' 1.3900
C16' C17' 1.3900
C17' C18' 1.3900
C18' C19' 1.3900
C19' C20' 1.3900
C21 C22 1.473(6)
C22 C23 1.386(6)
C22 C27 1.388(5)
C23 C24 1.378(6)
C24 C25 1.368(6)
C25 C26 1.362(7)
C26 C27 1.377(6)
C28 C29 1.481(6)
C29 C30 1.378(6)
C29 C34 1.389(6)
C30 C31 1.373(7)
C31 C32 1.379(7)
C32 C33 1.389(7)
C33 C34 1.366(6)
C35 C36 1.469(5)
C36 C37 1.342(6)
C36 C41 1.398(6)
C37 C38 1.371(7)
C38 C39 1.315(8)
C39 C40 1.417(9)
C40 C41 1.383(7)
C42 C43 1.487(5)
C43 C44 1.378(5)
C43 C48 1.388(5)
C44 C45 1.386(6)
C45 C46 1.384(6)
C46 C47 1.374(6)
C47 C48 1.396(5)

loop_
_geom_hbond_atom_site_label_D
_geom_hbond_atom_site_label_H
_geom_hbond_atom_site_label_A
_geom_hbond_distance_DH
_geom_hbond_distance_HA
_geom_hbond_distance_DA
_geom_hbond_angle_DHA
_geom_hbond_site_symmetry_A
C9 H9 O7 0.93 2.87 3.436(5) 120.2 5_564
C10 H10 O7 0.93 2.88 3.437(6) 119.9 5_564
C46 H46 O8' 0.93 2.57 3.469(7) 164.1 1_455
C27 H27 O10 0.93 2.43 3.232(5) 144.9 6_655
C12 H12 O10 0.93 2.48 3.335(5) 152.3 1_565
C39 H39 O7 0.93 2.63 3.538(6) 165.0 5_454
C4 H4 O9 0.98 2.67 3.488(5) 141.4 5_564
C6 H6 O9 0.98 2.62 3.458(4) 143.0 5_564
C3 H3 O12 0.98 2.40 3.260(4) 145.8 6_655
C5 H5 O12 0.98 2.56 3.370(4) 139.4 6_655
C25 H25 O11 0.93 2.53 3.327(5) 143.7 1_655
C44 H44 O11 0.93 2.69 3.382(5) 131.4 5_564

loop_
_geom_torsion_atom_site_label_1
_geom_torsion_atom_site_label_2
_geom_torsion_atom_site_label_3
_geom_torsion_atom_site_label_4
_geom_torsion
C7 O1 C1 C2 -122.2(3)
C7 O1 C1 C6 116.3(3)
C14' O2 C2 C1 130.6(5)
C14 O2 C2 C1 101.0(10)
C14' O2 C2 C3 -110.2(6)
C14 O2 C2 C3 -139.8(10)
O1 C1 C2 O2 -58.2(4)
C6 C1 C2 O2 60.8(4)
O1 C1 C2 C3 -175.8(3)
C6 C1 C2 C3 -56.8(4)
C21 O3 C3 C2 90.6(4)
C21 O3 C3 C4 -148.4(3)
O2 C2 C3 O3 53.9(4)
C1 C2 C3 O3 173.1(3)
O2 C2 C3 C4 -63.2(4)
C1 C2 C3 C4 56.0(4)
C28 O4 C4 C3 -111.6(3)
C28 O4 C4 C5 127.8(3)
O3 C3 C4 O4 67.8(3)
C2 C3 C4 O4 -172.1(3)
O3 C3 C4 C5 -175.3(3)
C2 C3 C4 C5 -55.3(4)
C35 O5 C5 C6 -104.3(3)
C35 O5 C5 C4 135.8(3)
O4 C4 C5 O5 -67.0(3)
C3 C4 C5 O5 173.7(3)
O4 C4 C5 C6 173.4(3)
C3 C4 C5 C6 54.2(4)
C42 O6 C6 C5 -138.2(3)
C42 O6 C6 C1 101.6(3)
O5 C5 C6 O6 69.8(3)
C4 C5 C6 O6 -173.3(3)
O5 C5 C6 C1 -171.8(3)
C4 C5 C6 C1 -54.9(4)
O1 C1 C6 O6 -64.2(3)
C2 C1 C6 O6 175.0(3)
O1 C1 C6 C5 177.9(3)
C2 C1 C6 C5 57.1(4)
C1 O1 C7 O7 11.7(6)
C1 O1 C7 C8 -164.7(3)
O7 C7 C8 C13 -4.1(6)
O1 C7 C8 C13 172.2(4)
O7 C7 C8 C9 -179.0(4)
O1 C7 C8 C9 -2.7(5)
C13 C8 C9 C10 -1.3(6)
C7 C8 C9 C10 173.6(4)
C8 C9 C10 C11 -0.4(6)
C9 C10 C11 C12 2.0(7)
C10 C11 C12 C13 -1.9(7)
C9 C8 C13 C12 1.5(6)
C7 C8 C13 C12 -173.6(4)
C11 C12 C13 C8 0.1(7)
C14' O2 C14 O8 -128(2)
C2 O2 C14 O8 -16(2)
C14' O2 C14 C15 58.0(16)
C2 O2 C14 C15 170.7(10)
O8 C14 C15 C16 175.1(13)
O2 C14 C15 C16 -11.1(18)
O8 C14 C15 C20 -6(2)
O2 C14 C15 C20 167.8(10)
C14 C15 C16 C17 179.0(10)
C20 C15 C16 C17 0.0
C15 C16 C17 C18 0.0
C16 C17 C18 C19 0.0
C17 C18 C19 C20 0.0
C18 C19 C20 C15 0.0
C14 C15 C20 C19 -179.0(10)
C16 C15 C20 C19 0.0
C14 O2 C14' O8' 68.7(12)
C2 O2 C14' O8' -13.3(6)
C14 O2 C14' C15' -108.1(16)
C2 O2 C14' C15' 169.8(7)
O8' C14' C15' C16' 150.6(7)
O2 C14' C15' C16' -32.9(12)
O8' C14' C15' C20' -20.2(12)
O2 C14' C15' C20' 156.3(6)
C20' C15' C16' C17' 0.0
C14' C15' C16' C17' -170.6(11)
C15' C16' C17' C18' 0.0
C16' C17' C18' C19' 0.0
C17' C18' C19' C20' 0.0
C18' C19' C20' C15' 0.0
C16' C15' C20' C19' 0.0
C14' C15' C20' C19' 170.9(11)
C3 O3 C21 O9 -1.1(5)
C3 O3 C21 C22 179.8(3)
O9 C21 C22 C23 172.6(4)
O3 C21 C22 C23 -8.4(5)
O9 C21 C22 C27 -6.3(6)
O3 C21 C22 C27 172.7(3)
C27 C22 C23 C24 0.2(6)
C21 C22 C23 C24 -178.7(4)
C22 C23 C24 C25 -0.5(7)
C23 C24 C25 C26 0.9(7)
C24 C25 C26 C27 -1.1(7)
C25 C26 C27 C22 0.9(6)
C23 C22 C27 C26 -0.5(6)
C21 C22 C27 C26 178.5(4)
C4 O4 C28 O10 10.6(5)
C4 O4 C28 C29 -168.7(3)
O10 C28 C29 C30 178.9(4)
O4 C28 C29 C30 -1.8(5)
O10 C28 C29 C34 -2.9(6)
O4 C28 C29 C34 176.4(4)
C34 C29 C30 C31 0.0(7)
C28 C29 C30 C31 178.3(4)
C29 C30 C31 C32 0.1(8)
C30 C31 C32 C33 0.0(9)
C31 C32 C33 C34 -0.1(9)
C32 C33 C34 C29 0.1(8)
C30 C29 C34 C33 -0.1(7)
C28 C29 C34 C33 -178.4(4)
C5 O5 C35 O11 6.7(5)
C5 O5 C35 C36 -173.7(3)
O11 C35 C36 C37 23.3(6)
O5 C35 C36 C37 -156.3(4)
O11 C35 C36 C41 -153.2(4)
O5 C35 C36 C41 27.2(5)
C41 C36 C37 C38 -0.8(8)
C35 C36 C37 C38 -177.5(5)
C36 C37 C38 C39 0.4(9)
C37 C38 C39 C40 2.0(9)
C38 C39 C40 C41 -3.9(10)
C39 C40 C41 C36 3.4(9)
C37 C36 C41 C40 -1.2(8)
C35 C36 C41 C40 175.5(5)
C6 O6 C42 O12 -1.6(5)
C6 O6 C42 C43 178.8(3)
O12 C42 C43 C44 -18.9(6)
O6 C42 C43 C44 160.6(4)
O12 C42 C43 C48 158.3(4)
O6 C42 C43 C48 -22.2(5)
C48 C43 C44 C45 -1.3(7)
C42 C43 C44 C45 176.0(4)
C43 C44 C45 C46 2.2(7)
C44 C45 C46 C47 -1.8(8)
C45 C46 C47 C48 0.6(7)
C44 C43 C48 C47 0.1(6)
C42 C43 C48 C47 -177.1(4)
C46 C47 C48 C43 0.3(6)
